data_4127529
loop_
_publ_author_name
'Song, Fangyuan'
'Al-Ameed, Karrar'
'Schilling, Mauro'
'Fox, Thomas'
'Luber, Sandra'
'Patzke, Greta R.'

_publ_section_title
;
 Mechanistically Driven Control over Cubane Oxo Cluster Catalysts.
;
_journal_issue 22
_journal_name_full 'Journal of the American Chemical Society'
_journal_page_first 8846
_journal_page_last 8857
_journal_paper_doi 10.1021/jacs.9b01356
_journal_volume 141
_journal_year 2019
_chemical_formula_moiety 'C50 H45 Co1.52 N8 Ni2.48 O14, B F4, 3(H2 O), 8(O)'
_chemical_formula_sum 'C50 H67 B Co1.54 F4 N8 Ni2.46 O25'
_chemical_formula_weight 1502.10
_space_group_crystal_system monoclinic
_space_group_IT_number 14
_space_group_name_Hall '-P 2ybc'
_space_group_name_H-M_alt 'P 1 21/c 1'
_symmetry_space_group_name_Hall '-P 2ybc'
_symmetry_space_group_name_H-M 'P 1 21/c 1'
_atom_sites_solution_hydrogens mixed
_audit_creation_date 2019-01-16
_audit_creation_method
;
Olex2 1.2
(compiled 2018.05.29 svn.r3508 for OlexSys, GUI svn.r5506)
;
_cell_angle_alpha 90
_cell_angle_beta 101.719(3)
_cell_angle_gamma 90
_cell_formula_units_Z 4
_cell_length_a 11.9719(3)
_cell_length_b 24.6331(6)
_cell_length_c 21.5467(5)
_cell_measurement_reflns_used 24623
_cell_measurement_temperature 160.00(10)
_cell_measurement_theta_max 30.4500
_cell_measurement_theta_min 2.4180
_cell_volume 6221.8(3)
_computing_cell_refinement 'CrysAlisPro 1.171.39.9b (Rigaku OD, 2015)'
_computing_data_collection 'CrysAlisPro 1.171.39.9b (Rigaku OD, 2015)'
_computing_data_reduction 'CrysAlisPro 1.171.39.9b (Rigaku OD, 2015)'
_computing_molecular_graphics 'Olex2 (Dolomanov et al., 2009)'
_computing_publication_material 'Olex2 (Dolomanov et al., 2009)'
_computing_structure_refinement 'ShelXL (Sheldrick, 2015)'
_diffrn_ambient_environment N~2~
_diffrn_ambient_temperature 160.00(10)
_diffrn_detector 'CCD plate'
_diffrn_detector_type 'Pilatus 200K'
_diffrn_measured_fraction_theta_full 0.999
_diffrn_measured_fraction_theta_max 0.998
_diffrn_measurement_details
;
List of Runs (angles in degrees, time in seconds):

  # Type    Start    End  Width  t~exp~   \w     \q     \k     \f   Frames
--------------------------------------------------------------------------
  1  \w      3.00  83.00   0.50   90.00    --   11.61  57.00  90.00  160
  2  \w     64.00  90.00   0.50   90.00    --   11.61 178.00   0.00   52
  3  \w    -55.00  65.00   0.50   90.00    --   11.61   0.00-120.00  240
  4  \w    -10.00  16.00   0.50   90.00    --  -12.54 -99.00   0.00   52
  5  \w    -27.00   4.00   0.50   90.00    --  -12.54 -99.00 -30.00   62
  6  \w    -20.00   9.00   0.50   90.00    --  -12.54 -99.00 -60.00   58
  7  \w    -27.00   1.00   0.50   90.00    --  -12.54 -99.00-180.00   56
;
_diffrn_measurement_device 'four-circle diffractometer'
_diffrn_measurement_device_type 'XtaLAB Synergy, Dualflex, Pilatus 200K'
_diffrn_measurement_method '\w scans'
_diffrn_orient_matrix_type 'CrysAlisPro convention (1999,Acta A55,543-557)'
_diffrn_orient_matrix_UB_11 -0.0126481000
_diffrn_orient_matrix_UB_12 -0.0203295000
_diffrn_orient_matrix_UB_13 -0.0237057000
_diffrn_orient_matrix_UB_21 -0.0564289000
_diffrn_orient_matrix_UB_22 0.0101305000
_diffrn_orient_matrix_UB_23 -0.0089705000
_diffrn_orient_matrix_UB_31 0.0178001000
_diffrn_orient_matrix_UB_32 0.0177119000
_diffrn_orient_matrix_UB_33 -0.0220743000
_diffrn_radiation_monochromator mirror
_diffrn_radiation_probe x-ray
_diffrn_radiation_type MoK\a
_diffrn_radiation_wavelength 0.71073
_diffrn_reflns_av_R_equivalents 0.0311
_diffrn_reflns_av_unetI/netI 0.0303
_diffrn_reflns_Laue_measured_fraction_full 0.999
_diffrn_reflns_Laue_measured_fraction_max 0.998
_diffrn_reflns_limit_h_max 17
_diffrn_reflns_limit_h_min -14
_diffrn_reflns_limit_k_max 26
_diffrn_reflns_limit_k_min -35
_diffrn_reflns_limit_l_max 30
_diffrn_reflns_limit_l_min -29
_diffrn_reflns_number 68983
_diffrn_reflns_point_group_measured_fraction_full 0.999
_diffrn_reflns_point_group_measured_fraction_max 0.998
_diffrn_reflns_theta_full 25.242
_diffrn_reflns_theta_max 30.507
_diffrn_reflns_theta_min 2.100
_diffrn_source 'micro-focus sealed X-ray tube'
_diffrn_source_type 'PhotonJet (Mo) X-ray Source'
_exptl_absorpt_coefficient_mu 1.235
_exptl_absorpt_correction_T_max 1.000
_exptl_absorpt_correction_T_min 0.699
_exptl_absorpt_correction_type gaussian
_exptl_absorpt_process_details
;
CrysAlisPro 1.171.39.9b (Rigaku Oxford Diffraction, 2015)
Numerical absorption correction based on gaussian integration over
            a multifaceted crystal model
Empirical absorption correction using spherical harmonics,
 implemented in SCALE3 ABSPACK scaling algorithm.
;
_exptl_crystal_colour 'clear dark violet'
_exptl_crystal_colour_lustre clear
_exptl_crystal_colour_modifier dark
_exptl_crystal_colour_primary violet
_exptl_crystal_density_diffrn 1.604
_exptl_crystal_description prism
_exptl_crystal_F_000 3098
_exptl_crystal_size_max 0.297
_exptl_crystal_size_mid 0.066
_exptl_crystal_size_min 0.056
_refine_diff_density_max 1.630
_refine_diff_density_min -1.065
_refine_diff_density_rms 0.093
_refine_ls_extinction_method none
_refine_ls_goodness_of_fit_ref 1.054
_refine_ls_hydrogen_treatment mixed
_refine_ls_matrix_type full
_refine_ls_number_parameters 940
_refine_ls_number_reflns 18930
_refine_ls_number_restraints 142
_refine_ls_restrained_S_all 1.096
_refine_ls_R_factor_all 0.0518
_refine_ls_R_factor_gt 0.0408
_refine_ls_shift/su_max 0.001
_refine_ls_shift/su_mean 0.000
_refine_ls_structure_factor_coef Fsqd
_refine_ls_weighting_details 'w=1/[\s^2^(Fo^2^)+(0.0665P)^2^+5.5759P] where P=(Fo^2^+2Fc^2^)/3'
_refine_ls_weighting_scheme calc
_refine_ls_wR_factor_gt 0.1168
_refine_ls_wR_factor_ref 0.1229
_reflns_Friedel_coverage 0.000
_reflns_number_gt 15671
_reflns_number_total 18930
_reflns_threshold_expression 'I > 2\s(I)'
_cod_data_source_file ja9b01356_si_002.cif
_cod_data_source_block 1891352(2-u-oac-coxni4-x-bf4final)
_cod_database_code 4127529
_shelx_shelxl_version_number 2018/3
_chemical_oxdiff_formula 'C50 H72 B F4 N8 Co4 O28'
_shelx_space_group_comment
;
The symmetry employed for this shelxl refinement is uniquely defined
by the following loop, which should always be used as a source of
symmetry information in preference to the above space-group names.
They are only intended as comments.
;
_reflns_odcompleteness_completeness 99.74
_reflns_odcompleteness_iscentric 1
_reflns_odcompleteness_theta 30.44
_olex2_refinement_description
;
1. Fixed Uiso
 At 1.2 times of:
  All C(H) groups
 At 1.5 times of:
  All C(H,H,H) groups
2. Shared sites
{Co4, Ni4}
{Co3, Ni3}
{Co1, Ni1}
{Co2, Ni2}
3. Restrained distances
 F4A-F2A
 2.2 with sigma of 0.005
 F4A-F1A
 2.25 with sigma of 0.01
 F1A-F2A
 2.25 with sigma of 0.005
 F4A-F3A
 2.25 with sigma of 0.002
 F3A-F2A
 2.25 with sigma of 0.005
 F1A-F3A
 2.24 with sigma of 0.005
 F4B-F3B
 2.25 with sigma of 0.005
 F2B-F3B
 2.25 with sigma of 0.005
 F1B-F4B
 2.25 with sigma of 0.005
 F2B-F1B
 2.25 with sigma of 0.005
 F1B-F3B
 2.25 with sigma of 0.02
 F2A-B1 \\sim F2B-B1 \\sim F3A-B1 \\sim F3B-B1 \\sim F1A-B1 \\sim F1B-B1 \\sim
F4A-B1 \\sim F4B-B1
 with sigma of 0.002
4. Uiso/Uaniso restraints and constraints
F1A \\sim F1B \\sim F2A \\sim F2B \\sim F3A \\sim F3B \\sim F4A \\sim F4B:
within 2A with sigma of 0.005 and sigma for terminal atoms of 0.005
Uanis(Co4) = Uanis(Ni4)
Uanis(Co3) = Uanis(Ni3)
Uanis(Co1) = Uanis(Ni1)
Uanis(Co2) = Uanis(Ni2)
5. Rigid body (RIGU) restrains
 F1A, F1B, F2A, F2B, F3A, F3B, F4A, F4B, B1
 with sigma for 1-2 distances of 0.002 and sigma for 1-3 distances of 0.004
6. Others
 1*[Sof(O23C)]+1*[Sof(O23B)]+1*[Sof(O23A)]=1 with esd of 0.00001
 Sof(F1B)=Sof(F2B)=Sof(F3B)=Sof(F4B)=1-FVAR(4)
 Sof(F1A)=Sof(F2A)=Sof(F3A)=Sof(F4A)=FVAR(4)
 Sof(O21B)=Sof(O21D)=1-FVAR(5)
 Sof(O21A)=Sof(O21C)=FVAR(5)
 Fixed Sof: Co1(0.44) Co2(0.44) Co3(0.32) Co4(0.32) Ni1(0.56) Ni2(0.56)
 Ni3(0.68) Ni4(0.68)
7.a Free rotating group:
 O15(H15a,H15b), O19(H19a,H19b), O24(H24a,H24b)
7.b Aromatic/amide H refined with riding coordinates:
 C2(H2), C3(H3), C4(H4), C8(H8a), C9(H9), C10(H10), C11(H11), C12(H12),
 C13(H13), C14(H14), C15(H15), C19(H19), C20(H20), C21(H21), C22(H22), C23(H23),
  C24(H24), C26(H26), C30(H30), C31(H31), C32(H32), C33(H33), C34(H34),
 C35(H35), C36(H36), C37(H37), C41(H41), C42(H42), C43(H43), C44(H44)
7.c Idealised Me refined as rotating group:
 C46(H46a,H46b,H46c), C48(H48a,H48b,H48c), C50(H50a,H50b,H50c)
7.d Idealised tetrahedral OH refined as rotating group:
 O5(H5), O6(H6), O7(H7), O8(H8)
;
_olex2_submission_special_instructions 'No special instructions were received'
_oxdiff_exptl_absorpt_empirical_details
;
Empirical correction (ABSPACK) includes:
- Absorption correction using spherical harmonics
- Frame scaling
;
_oxdiff_exptl_absorpt_empirical_full_max 1.694
_oxdiff_exptl_absorpt_empirical_full_min 0.602

loop_
_space_group_symop_operation_xyz
'x, y, z'
'-x, y+1/2, -z+1/2'
'-x, -y, -z'
'x, -y-1/2, z-1/2'

loop_
_atom_site_label
_atom_site_type_symbol
_atom_site_fract_x
_atom_site_fract_y
_atom_site_fract_z
_atom_site_U_iso_or_equiv
_atom_site_adp_type
_atom_site_occupancy
_atom_site_site_symmetry_order
_atom_site_calc_flag
_atom_site_refinement_flags_posn
_atom_site_refinement_flags_adp
_atom_site_refinement_flags_occupancy
_atom_site_disorder_assembly
_atom_site_disorder_group
Co1 Co -0.24026(2) -0.72862(2) -0.52492(2) 0.01753(6) Uani 0.44 1 d . . P A 1
Co2 Co -0.48116(2) -0.76397(2) -0.53007(2) 0.01641(6) Uani 0.44 1 d . . P A 1
Co3 Co -0.27396(2) -0.84714(2) -0.46907(2) 0.01534(6) Uani 0.32 1 d . . P A 1
Co4 Co -0.32155(2) -0.74989(2) -0.39068(2) 0.01558(6) Uani 0.32 1 d . . P A 1
Ni1 Ni -0.24026(2) -0.72862(2) -0.52492(2) 0.01753(6) Uani 0.56 1 d . . P A 2
Ni2 Ni -0.48116(2) -0.76397(2) -0.53007(2) 0.01641(6) Uani 0.56 1 d . . P A 2
Ni3 Ni -0.27396(2) -0.84714(2) -0.46907(2) 0.01534(6) Uani 0.68 1 d . . P A 2
Ni4 Ni -0.32155(2) -0.74989(2) -0.39068(2) 0.01558(6) Uani 0.68 1 d . . P A 2
F1A F -0.9381(7) -0.55217(12) -0.8368(4) 0.0703(16) Uani 0.336(7) 1 d D U P B 4
F1B F -0.9613(4) -0.54743(14) -0.8123(3) 0.0920(14) Uani 0.664(7) 1 d D U P B 5
F2A F -0.9839(7) -0.4808(4) -0.7819(3) 0.0883(16) Uani 0.336(7) 1 d D U P B 4
F2B F -1.0082(3) -0.45753(16) -0.8094(2) 0.0786(11) Uani 0.664(7) 1 d D U P B 5
F3A F -1.0389(6) -0.4847(3) -0.8877(3) 0.0864(17) Uani 0.336(7) 1 d D U P B 4
F3B F -1.0008(5) -0.4989(2) -0.90025(15) 0.1020(14) Uani 0.664(7) 1 d D U P B 5
F4A F -0.8551(5) -0.4694(4) -0.8419(5) 0.110(2) Uani 0.336(7) 1 d D U P B 4
F4B F -0.8381(2) -0.48414(17) -0.8252(3) 0.0863(14) Uani 0.664(7) 1 d D U P B 5
O1 O -0.33024(12) -0.79902(6) -0.54876(6) 0.0167(3) Uani 1 1 d . . . . .
O2 O -0.37264(12) -0.70898(5) -0.47659(6) 0.0164(3) Uani 1 1 d . . . . .
O3 O -0.41492(11) -0.81241(5) -0.44576(6) 0.0154(2) Uani 1 1 d . . . . .
O4 O -0.19464(12) -0.77323(6) -0.43524(6) 0.0169(3) Uani 1 1 d . . . . .
O5 O -0.37397(14) -0.80517(7) -0.65976(7) 0.0235(3) Uani 1 1 d . . . . .
H5 H -0.442035 -0.808277 -0.659418 0.037(8) Uiso 1 1 calc GR . . . .
O6 O -0.42634(13) -0.62235(6) -0.51594(7) 0.0212(3) Uani 1 1 d . . . . .
H6 H -0.361583 -0.615464 -0.520691 0.050(10) Uiso 1 1 calc GR . . . .
O7 O -0.56165(12) -0.87443(6) -0.44646(7) 0.0197(3) Uani 1 1 d . . . . .
H7 H -0.584315 -0.859084 -0.480456 0.070(13) Uiso 1 1 calc GR . . . .
O8 O -0.01998(13) -0.73635(6) -0.38627(8) 0.0244(3) Uani 1 1 d . . . . .
H8 H -0.041743 -0.714384 -0.414761 0.056(11) Uiso 1 1 calc GR . . . .
O9 O -0.12104(14) -0.67259(6) -0.48572(8) 0.0257(3) Uani 1 1 d . . . . .
O10 O -0.20877(15) -0.59363(7) -0.51368(9) 0.0324(4) Uani 1 1 d . . . . .
O11 O -0.59713(13) -0.82350(6) -0.55862(7) 0.0234(3) Uani 1 1 d . . . . .
O12 O -0.59037(16) -0.84205(7) -0.65914(8) 0.0311(4) Uani 1 1 d . . . . .
O13 O -0.32216(13) -0.68921(6) -0.60290(7) 0.0227(3) Uani 1 1 d . . . . .
O14 O -0.50397(13) -0.71735(6) -0.60934(7) 0.0214(3) Uani 1 1 d . . . . .
O15 O -0.6033(2) -0.55598(9) -0.57478(13) 0.0504(5) Uani 1 1 d . . . . .
H15A H -0.554880 -0.577292 -0.553190 0.075(13) Uiso 1 1 d G . . . .
H15B H -0.652306 -0.550597 -0.552026 0.18(4) Uiso 1 1 d G . . . .
O16 O -0.7519(3) -0.51639(10) -0.49490(16) 0.0736(8) Uani 1 1 d . . . . .
O17 O -0.9168(3) -0.5674(2) -0.5918(2) 0.1236(16) Uani 1 1 d . . . . .
O18 O -0.76548(19) -0.61409(9) -0.66170(12) 0.0517(5) Uani 1 1 d . . . . .
O19 O -0.74564(17) -0.72659(9) -0.66452(10) 0.0390(4) Uani 1 1 d . . . . .
H19A H -0.767322 -0.750939 -0.692570 0.12(2) Uiso 1 1 d G . . . .
H19B H -0.673970 -0.731156 -0.653654 0.070(13) Uiso 1 1 d G . . . .
O20 O -0.6923(4) -0.56676(15) -0.76497(19) 0.1041(14) Uani 1 1 d . . . . .
O21A O -1.0501(7) -0.5053(3) -0.6776(4) 0.073(2) Uani 0.383(6) 1 d . . P C 4
O21B O -1.1613(5) -0.5623(2) -0.6356(2) 0.0656(14) Uani 0.617(6) 1 d . . P C 5
O21C O -1.2506(10) -0.5460(5) -0.6403(5) 0.110(4) Uani 0.383(6) 1 d . . P C 4
O21D O -1.2941(5) -0.47058(15) -0.64373(17) 0.0656(15) Uani 0.617(6) 1 d . . P C 5
O22 O -1.5086(4) -0.50629(16) -0.6737(2) 0.1291(18) Uani 1 1 d . . . . .
O23A O -1.4027(6) -0.4098(2) -0.7298(3) 0.0464(17) Uani 0.329(3) 1 d . . P D 3
O23B O -1.2635(5) -0.39197(19) -0.7319(2) 0.0344(12) Uani 0.367(3) 1 d . . P E 2
O23C O -1.1555(8) -0.4046(3) -0.7069(5) 0.074(3) Uani 0.304(3) 1 d . . P F 1
O24 O -1.1285(2) -0.29725(10) -0.73689(10) 0.0471(5) Uani 1 1 d . . . . .
H24A H -1.082266 -0.284948 -0.704738 0.056(11) Uiso 1 1 d G . . . .
H24B H -1.158997 -0.324673 -0.722741 0.105(19) Uiso 1 1 d G . . . .
N1 N -0.13714(16) -0.77020(8) -0.57616(9) 0.0229(3) Uani 1 1 d . . . . .
N2 N -0.33022(15) -0.90446(7) -0.53726(9) 0.0222(3) Uani 1 1 d . . . . .
N3 N -0.59239(15) -0.71515(7) -0.48968(8) 0.0199(3) Uani 1 1 d . . . . .
N4 N -0.28813(16) -0.67062(7) -0.36431(8) 0.0225(3) Uani 1 1 d . . . . .
N5 N -0.29251(15) -0.89255(7) -0.39029(8) 0.0205(3) Uani 1 1 d . . . . .
N6 N -0.46419(15) -0.75917(7) -0.34949(8) 0.0198(3) Uani 1 1 d . . . . .
N7 N -0.10040(15) -0.86395(7) -0.46315(8) 0.0208(3) Uani 1 1 d . . . . .
N8 N -0.20588(15) -0.78532(7) -0.31642(8) 0.0213(3) Uani 1 1 d . . . . .
C1 C -0.0307(2) -0.75635(11) -0.58119(12) 0.0300(5) Uani 1 1 d . . . . .
H1 H -0.005(3) -0.7274(12) -0.5604(14) 0.026(7) Uiso 1 1 d . . . . .
C2 C 0.0318(2) -0.78570(13) -0.61685(12) 0.0383(6) Uani 1 1 d . . . . .
H2 H 0.104810 -0.774657 -0.619880 0.046 Uiso 1 1 calc R . . . .
C3 C -0.0158(2) -0.83156(13) -0.64782(12) 0.0383(6) Uani 1 1 d . . . . .
H3 H 0.025093 -0.852437 -0.671440 0.046 Uiso 1 1 calc R . . . .
C4 C -0.1264(2) -0.84633(11) -0.64330(11) 0.0304(5) Uani 1 1 d . . . . .
H4 H -0.160537 -0.877029 -0.664036 0.037 Uiso 1 1 calc R . . . .
C5 C -0.18426(18) -0.81435(9) -0.60729(9) 0.0216(4) Uani 1 1 d . . . . .
C6 C -0.30915(18) -0.82525(8) -0.60278(9) 0.0193(4) Uani 1 1 d . . . . .
C7 C -0.33590(18) -0.88618(8) -0.59649(10) 0.0217(4) Uani 1 1 d . . . . .
C8 C -0.3686(2) -0.91961(10) -0.64873(12) 0.0323(5) Uani 1 1 d . . . . .
H8A H -0.372325 -0.906279 -0.689480 0.039 Uiso 1 1 calc R . . . .
C9 C -0.3957(3) -0.97340(11) -0.63917(14) 0.0410(6) Uani 1 1 d . . . . .
H9 H -0.417298 -0.996651 -0.673521 0.049 Uiso 1 1 calc R . . . .
C10 C -0.3904(3) -0.99206(10) -0.57805(15) 0.0404(6) Uani 1 1 d . . . . .
H10 H -0.408806 -1.027830 -0.570647 0.049 Uiso 1 1 calc R . . . .
C11 C -0.3572(2) -0.95653(9) -0.52852(13) 0.0322(5) Uani 1 1 d . . . . .
H11 H -0.353353 -0.968966 -0.487389 0.039 Uiso 1 1 calc R . . . .
C12 C -0.70162(19) -0.72617(10) -0.48899(11) 0.0267(4) Uani 1 1 d . . . . .
H12 H -0.734191 -0.757289 -0.509505 0.032 Uiso 1 1 calc R . . . .
C13 C -0.7681(2) -0.69333(11) -0.45912(12) 0.0330(5) Uani 1 1 d . . . . .
H13 H -0.843522 -0.702355 -0.459078 0.040 Uiso 1 1 calc R . . . .
C14 C -0.7199(2) -0.64672(11) -0.42929(13) 0.0343(5) Uani 1 1 d . . . . .
H14 H -0.762302 -0.624002 -0.408489 0.041 Uiso 1 1 calc R . . . .
C15 C -0.60708(19) -0.63425(10) -0.43076(12) 0.0281(5) Uani 1 1 d . . . . .
H15 H -0.573505 -0.602757 -0.411709 0.034 Uiso 1 1 calc R . . . .
C16 C -0.54574(17) -0.66951(8) -0.46107(9) 0.0193(4) Uani 1 1 d . . . . .
C17 C -0.42097(17) -0.65954(8) -0.46576(9) 0.0181(3) Uani 1 1 d . . . . .
C18 C -0.34760(18) -0.63483(8) -0.40530(10) 0.0210(4) Uani 1 1 d . . . . .
C19 C -0.3363(2) -0.57913(9) -0.39554(11) 0.0296(5) Uani 1 1 d . . . . .
H19 H -0.379604 -0.554947 -0.423729 0.035 Uiso 1 1 calc R . . . .
C20 C -0.2590(3) -0.56024(10) -0.34286(13) 0.0382(6) Uani 1 1 d . . . . .
H20 H -0.249724 -0.523181 -0.335318 0.046 Uiso 1 1 calc R . . . .
C21 C -0.1963(3) -0.59721(11) -0.30199(12) 0.0410(6) Uani 1 1 d . . . . .
H21 H -0.143144 -0.585393 -0.266933 0.049 Uiso 1 1 calc R . . . .
C22 C -0.2133(2) -0.65179(10) -0.31368(11) 0.0336(5) Uani 1 1 d . . . . .
H22 H -0.171671 -0.676560 -0.285583 0.040 Uiso 1 1 calc R . . . .
C23 C -0.2188(2) -0.92966(10) -0.36036(12) 0.0305(5) Uani 1 1 d . . . . .
H23 H -0.150277 -0.934846 -0.373615 0.037 Uiso 1 1 calc R . . . .
C24 C -0.2408(2) -0.96055(12) -0.31046(13) 0.0389(6) Uani 1 1 d . . . . .
H24 H -0.188322 -0.986227 -0.290853 0.047 Uiso 1 1 calc R . . . .
C25 C -0.3420(2) -0.95254(11) -0.29032(12) 0.0357(6) Uani 1 1 d . . . . .
H25 H -0.355(3) -0.9729(13) -0.2557(15) 0.037(8) Uiso 1 1 d . . . . .
C26 C -0.4186(2) -0.91446(9) -0.32099(10) 0.0239(4) Uani 1 1 d . . . . .
H26 H -0.487425 -0.908602 -0.308403 0.029 Uiso 1 1 calc R . . . .
C27 C -0.39118(17) -0.88507(8) -0.37089(9) 0.0179(3) Uani 1 1 d . . . . .
C28 C -0.47327(16) -0.84352(7) -0.40913(9) 0.0161(3) Uani 1 1 d . . . . .
C29 C -0.52262(16) -0.80556(8) -0.36540(9) 0.0171(3) Uani 1 1 d . . . . .
C30 C -0.62119(18) -0.81793(9) -0.34369(10) 0.0219(4) Uani 1 1 d . . . . .
H30 H -0.660009 -0.850240 -0.355291 0.026 Uiso 1 1 calc R . . . .
C31 C -0.6606(2) -0.78115(10) -0.30436(11) 0.0278(5) Uani 1 1 d . . . . .
H31 H -0.726699 -0.788433 -0.289422 0.033 Uiso 1 1 calc R . . . .
C32 C -0.6009(2) -0.73363(10) -0.28757(11) 0.0304(5) Uani 1 1 d . . . . .
H32 H -0.625991 -0.708491 -0.261225 0.036 Uiso 1 1 calc R . . . .
C33 C -0.5032(2) -0.72420(9) -0.31074(11) 0.0260(4) Uani 1 1 d . . . . .
H33 H -0.462561 -0.692358 -0.299091 0.031 Uiso 1 1 calc R . . . .
C34 C -0.0551(2) -0.90359(9) -0.49299(11) 0.0266(4) Uani 1 1 d . . . . .
H34 H -0.103536 -0.929119 -0.516236 0.032 Uiso 1 1 calc R . . . .
C35 C 0.0617(2) -0.90793(11) -0.49046(12) 0.0337(5) Uani 1 1 d . . . . .
H35 H 0.090747 -0.935658 -0.511833 0.040 Uiso 1 1 calc R . . . .
C36 C 0.1330(2) -0.87037(12) -0.45572(13) 0.0353(5) Uani 1 1 d . . . . .
H36 H 0.211318 -0.872386 -0.453229 0.042 Uiso 1 1 calc R . . . .
C37 C 0.08716(19) -0.82928(10) -0.42428(11) 0.0278(4) Uani 1 1 d . . . . .
H37 H 0.134283 -0.803496 -0.400612 0.033 Uiso 1 1 calc R . . . .
C38 C -0.02991(17) -0.82746(8) -0.42884(10) 0.0206(4) Uani 1 1 d . . . . .
C39 C -0.08934(16) -0.78365(8) -0.39694(9) 0.0187(4) Uani 1 1 d . . . . .
C40 C -0.10614(17) -0.80099(8) -0.33062(9) 0.0200(4) Uani 1 1 d . . . . .
C41 C -0.0238(2) -0.82833(10) -0.28726(11) 0.0283(4) Uani 1 1 d . . . . .
H41 H 0.044434 -0.838905 -0.298000 0.034 Uiso 1 1 calc R . . . .
C42 C -0.0448(2) -0.83963(12) -0.22767(12) 0.0357(5) Uani 1 1 d . . . . .
H42 H 0.008666 -0.858577 -0.198236 0.043 Uiso 1 1 calc R . . . .
C43 C -0.1461(2) -0.82250(11) -0.21223(11) 0.0331(5) Uani 1 1 d . . . . .
H43 H -0.161018 -0.828995 -0.172183 0.040 Uiso 1 1 calc R . . . .
C44 C -0.2243(2) -0.79550(10) -0.25790(10) 0.0269(4) Uani 1 1 d . . . . .
H44 H -0.292347 -0.783899 -0.247796 0.032 Uiso 1 1 calc R . . . .
C45 C -0.12491(19) -0.62074(9) -0.48531(11) 0.0267(4) Uani 1 1 d . . . . .
C46 C -0.0227(2) -0.59182(11) -0.44884(19) 0.0490(8) Uani 1 1 d . . . . .
H46A H 0.032541 -0.587375 -0.475074 0.073 Uiso 1 1 calc GR . . . .
H46B H 0.010019 -0.612662 -0.411983 0.073 Uiso 1 1 calc GR . . . .
H46C H -0.045127 -0.556815 -0.436011 0.073 Uiso 1 1 calc GR . . . .
C47 C -0.62598(19) -0.85102(9) -0.60996(10) 0.0233(4) Uani 1 1 d . . . . .
C48 C -0.7061(3) -0.89767(13) -0.60765(15) 0.0455(7) Uani 1 1 d . . . . .
H48A H -0.751929 -0.890159 -0.576884 0.068 Uiso 1 1 calc GR . . . .
H48B H -0.662923 -0.930233 -0.595992 0.068 Uiso 1 1 calc GR . . . .
H48C H -0.754734 -0.902369 -0.648590 0.068 Uiso 1 1 calc GR . . . .
C49 C -0.42732(18) -0.68892(8) -0.62693(9) 0.0202(4) Uani 1 1 d . . . . .
C50 C -0.4652(2) -0.65092(10) -0.68169(11) 0.0296(5) Uani 1 1 d . . . . .
H50A H -0.454974 -0.668069 -0.720169 0.044 Uiso 1 1 calc GR . . . .
H50B H -0.420433 -0.618308 -0.674990 0.044 Uiso 1 1 calc GR . . . .
H50C H -0.544238 -0.642111 -0.684916 0.044 Uiso 1 1 calc GR . . . .
B1 B -0.95254(19) -0.49676(9) -0.83695(12) 0.0705(10) Uani 1 1 d D U . . .

loop_
_atom_site_aniso_label
_atom_site_aniso_U_11
_atom_site_aniso_U_22
_atom_site_aniso_U_33
_atom_site_aniso_U_23
_atom_site_aniso_U_13
_atom_site_aniso_U_12
Co1 0.01640(12) 0.01877(12) 0.01767(12) 0.00118(9) 0.00408(10) -0.00112(9)
Co2 0.01615(12) 0.01779(12) 0.01524(12) 0.00002(9) 0.00309(9) -0.00095(9)
Co3 0.01391(12) 0.01657(11) 0.01594(11) 0.00098(8) 0.00401(9) 0.00034(8)
Co4 0.01473(12) 0.01713(12) 0.01486(11) -0.00048(9) 0.00299(9) -0.00143(9)
Ni1 0.01640(12) 0.01877(12) 0.01767(12) 0.00118(9) 0.00408(10) -0.00112(9)
Ni2 0.01615(12) 0.01779(12) 0.01524(12) 0.00002(9) 0.00309(9) -0.00095(9)
Ni3 0.01391(12) 0.01657(11) 0.01594(11) 0.00098(8) 0.00401(9) 0.00034(8)
Ni4 0.01473(12) 0.01713(12) 0.01486(11) -0.00048(9) 0.00299(9) -0.00143(9)
F1A 0.058(3) 0.071(2) 0.086(4) 0.020(3) 0.024(3) -0.022(2)
F1B 0.050(2) 0.087(2) 0.130(3) 0.045(2) 0.000(2) -0.0306(17)
F2A 0.068(3) 0.098(4) 0.099(3) -0.012(3) 0.017(3) -0.020(3)
F2B 0.063(2) 0.085(2) 0.085(3) -0.013(2) 0.0077(19) -0.0076(18)
F3A 0.109(3) 0.075(3) 0.083(3) 0.019(3) 0.036(3) -0.001(3)
F3B 0.148(3) 0.085(3) 0.074(2) -0.006(2) 0.024(2) -0.002(3)
F4A 0.085(3) 0.043(4) 0.218(6) 0.002(4) 0.067(4) -0.024(3)
F4B 0.0601(18) 0.0279(19) 0.181(4) 0.009(2) 0.050(2) -0.0092(14)
O1 0.0178(6) 0.0185(6) 0.0145(6) -0.0008(5) 0.0051(5) 0.0000(5)
O2 0.0153(6) 0.0161(6) 0.0177(6) -0.0004(5) 0.0036(5) 0.0009(5)
O3 0.0147(6) 0.0176(6) 0.0143(6) 0.0017(5) 0.0042(5) -0.0009(5)
O4 0.0132(6) 0.0198(6) 0.0173(6) 0.0006(5) 0.0018(5) -0.0013(5)
O5 0.0235(8) 0.0309(8) 0.0156(6) 0.0000(6) 0.0028(6) 0.0013(6)
O6 0.0188(7) 0.0198(7) 0.0253(7) 0.0043(5) 0.0049(6) 0.0013(5)
O7 0.0190(7) 0.0223(7) 0.0169(6) -0.0001(5) 0.0016(5) -0.0064(5)
O8 0.0187(7) 0.0249(7) 0.0275(8) 0.0024(6) -0.0002(6) -0.0066(6)
O9 0.0251(8) 0.0206(7) 0.0302(8) 0.0020(6) 0.0031(6) -0.0043(6)
O10 0.0257(8) 0.0267(8) 0.0441(10) 0.0062(7) 0.0055(7) -0.0001(6)
O11 0.0248(8) 0.0247(7) 0.0187(7) -0.0013(6) -0.0004(6) -0.0055(6)
O12 0.0357(9) 0.0361(9) 0.0199(7) -0.0012(6) 0.0021(7) -0.0039(7)
O13 0.0221(7) 0.0259(7) 0.0210(7) 0.0049(6) 0.0060(6) 0.0002(6)
O14 0.0213(7) 0.0235(7) 0.0194(7) 0.0026(5) 0.0039(6) -0.0008(6)
O15 0.0373(11) 0.0393(11) 0.0702(15) 0.0080(10) 0.0009(11) 0.0137(9)
O16 0.091(2) 0.0409(13) 0.098(2) 0.0099(13) 0.0415(18) 0.0197(13)
O17 0.078(2) 0.155(4) 0.145(4) -0.058(3) 0.038(2) 0.006(3)
O18 0.0417(12) 0.0505(12) 0.0636(14) -0.0090(11) 0.0121(11) -0.0019(10)
O19 0.0262(9) 0.0481(11) 0.0444(11) 0.0059(9) 0.0115(8) -0.0001(8)
O20 0.129(3) 0.093(2) 0.110(3) 0.044(2) 0.070(2) 0.056(2)
O21A 0.067(5) 0.080(5) 0.063(5) -0.006(4) -0.006(4) 0.006(4)
O21B 0.070(3) 0.075(3) 0.056(2) 0.001(2) 0.024(2) 0.016(2)
O21C 0.097(8) 0.155(10) 0.074(6) 0.049(6) 0.011(5) -0.007(7)
O21D 0.122(4) 0.0372(19) 0.038(2) -0.0032(15) 0.017(2) 0.008(2)
O22 0.173(4) 0.088(3) 0.153(4) 0.034(3) 0.096(3) 0.069(3)
O23A 0.065(4) 0.033(3) 0.031(3) 0.008(2) -0.014(3) 0.008(3)
O23B 0.046(3) 0.029(2) 0.024(2) 0.0105(18) -0.004(2) -0.003(2)
O23C 0.070(6) 0.031(4) 0.095(7) 0.018(4) -0.045(5) -0.011(4)
O24 0.0472(13) 0.0551(13) 0.0384(11) -0.0082(10) 0.0076(10) -0.0114(10)
N1 0.0189(8) 0.0288(9) 0.0221(8) 0.0038(7) 0.0065(7) -0.0011(7)
N2 0.0206(8) 0.0189(8) 0.0259(8) -0.0005(7) 0.0022(7) -0.0005(6)
N3 0.0168(8) 0.0220(8) 0.0204(8) 0.0004(6) 0.0028(6) -0.0006(6)
N4 0.0249(9) 0.0216(8) 0.0200(8) -0.0014(6) 0.0020(7) -0.0053(7)
N5 0.0188(8) 0.0219(8) 0.0209(8) 0.0040(6) 0.0042(6) 0.0019(6)
N6 0.0193(8) 0.0222(8) 0.0184(8) -0.0024(6) 0.0050(6) -0.0009(6)
N7 0.0178(8) 0.0229(8) 0.0223(8) 0.0020(6) 0.0054(7) 0.0017(6)
N8 0.0191(8) 0.0256(8) 0.0187(8) 0.0011(6) 0.0029(6) -0.0014(6)
C1 0.0228(11) 0.0401(13) 0.0279(11) 0.0051(10) 0.0069(9) -0.0043(9)
C2 0.0224(11) 0.0632(18) 0.0327(12) 0.0088(12) 0.0142(10) 0.0010(11)
C3 0.0308(13) 0.0593(17) 0.0291(12) -0.0028(11) 0.0160(10) 0.0068(12)
C4 0.0303(12) 0.0396(13) 0.0243(10) -0.0041(9) 0.0123(9) 0.0037(10)
C5 0.0212(9) 0.0278(10) 0.0172(9) 0.0024(7) 0.0075(7) 0.0016(8)
C6 0.0211(9) 0.0224(9) 0.0154(8) -0.0018(7) 0.0060(7) 0.0009(7)
C7 0.0187(9) 0.0217(9) 0.0248(10) -0.0046(7) 0.0050(8) 0.0005(7)
C8 0.0381(13) 0.0304(11) 0.0280(11) -0.0082(9) 0.0058(10) 0.0007(10)
C9 0.0493(16) 0.0291(12) 0.0428(14) -0.0161(11) 0.0047(12) -0.0033(11)
C10 0.0467(16) 0.0214(11) 0.0510(16) -0.0055(10) 0.0049(13) -0.0054(10)
C11 0.0350(13) 0.0230(10) 0.0365(12) 0.0028(9) 0.0023(10) -0.0046(9)
C12 0.0172(10) 0.0307(11) 0.0313(11) -0.0018(9) 0.0028(8) -0.0030(8)
C13 0.0160(10) 0.0448(14) 0.0392(13) -0.0026(11) 0.0078(9) -0.0012(9)
C14 0.0226(11) 0.0429(14) 0.0396(13) -0.0086(11) 0.0113(10) 0.0038(10)
C15 0.0214(10) 0.0300(11) 0.0336(11) -0.0091(9) 0.0071(9) 0.0007(8)
C16 0.0159(9) 0.0220(9) 0.0196(9) -0.0005(7) 0.0030(7) 0.0013(7)
C17 0.0181(9) 0.0169(8) 0.0190(9) -0.0001(7) 0.0031(7) 0.0009(7)
C18 0.0200(9) 0.0213(9) 0.0218(9) -0.0023(7) 0.0047(8) -0.0038(7)
C19 0.0358(13) 0.0220(10) 0.0297(11) -0.0030(8) 0.0039(10) -0.0028(9)
C20 0.0535(17) 0.0236(11) 0.0350(13) -0.0081(9) 0.0035(12) -0.0122(11)
C21 0.0579(18) 0.0324(13) 0.0267(11) -0.0049(10) -0.0060(12) -0.0186(12)
C22 0.0432(14) 0.0295(11) 0.0228(10) 0.0017(9) -0.0055(10) -0.0105(10)
C23 0.0264(11) 0.0343(12) 0.0314(11) 0.0123(9) 0.0070(9) 0.0083(9)
C24 0.0358(14) 0.0415(14) 0.0393(13) 0.0213(11) 0.0078(11) 0.0120(11)
C25 0.0409(14) 0.0374(13) 0.0303(12) 0.0172(10) 0.0108(11) 0.0040(11)
C26 0.0270(10) 0.0255(10) 0.0201(9) 0.0037(8) 0.0069(8) -0.0021(8)
C27 0.0196(9) 0.0168(8) 0.0168(8) 0.0004(7) 0.0026(7) -0.0021(7)
C28 0.0151(8) 0.0173(8) 0.0160(8) 0.0003(6) 0.0034(7) -0.0024(6)
C29 0.0168(9) 0.0200(8) 0.0145(8) 0.0006(6) 0.0032(7) 0.0006(7)
C30 0.0187(9) 0.0274(10) 0.0206(9) 0.0006(7) 0.0064(7) -0.0020(7)
C31 0.0232(10) 0.0390(12) 0.0240(10) -0.0020(9) 0.0114(8) 0.0005(9)
C32 0.0326(12) 0.0352(12) 0.0266(11) -0.0074(9) 0.0139(10) 0.0033(9)
C33 0.0288(11) 0.0257(10) 0.0251(10) -0.0063(8) 0.0089(9) -0.0014(8)
C34 0.0243(10) 0.0271(10) 0.0290(11) -0.0017(8) 0.0069(9) 0.0047(8)
C35 0.0244(11) 0.0426(14) 0.0352(12) -0.0034(10) 0.0087(10) 0.0110(10)
C36 0.0188(10) 0.0503(15) 0.0374(13) -0.0026(11) 0.0075(9) 0.0082(10)
C37 0.0161(9) 0.0377(12) 0.0289(11) -0.0013(9) 0.0030(8) 0.0007(8)
C38 0.0162(9) 0.0252(9) 0.0204(9) 0.0039(7) 0.0038(7) 0.0015(7)
C39 0.0140(8) 0.0216(9) 0.0198(9) 0.0011(7) 0.0019(7) -0.0020(7)
C40 0.0185(9) 0.0229(9) 0.0179(8) -0.0003(7) 0.0018(7) -0.0028(7)
C41 0.0222(10) 0.0364(12) 0.0250(10) 0.0050(9) 0.0015(8) 0.0026(9)
C42 0.0314(13) 0.0496(15) 0.0234(11) 0.0095(10) -0.0011(9) 0.0056(11)
C43 0.0339(13) 0.0451(14) 0.0194(10) 0.0054(9) 0.0035(9) -0.0015(10)
C44 0.0267(11) 0.0350(11) 0.0196(9) 0.0013(8) 0.0062(8) -0.0010(9)
C45 0.0225(10) 0.0242(10) 0.0347(12) 0.0018(8) 0.0088(9) -0.0038(8)
C46 0.0290(13) 0.0268(12) 0.086(2) -0.0076(14) -0.0007(14) -0.0056(10)
C47 0.0210(10) 0.0243(10) 0.0220(9) -0.0012(8) -0.0017(8) 0.0001(8)
C48 0.0474(17) 0.0443(15) 0.0453(15) -0.0148(12) 0.0104(13) -0.0251(13)
C49 0.0252(10) 0.0198(9) 0.0163(8) 0.0002(7) 0.0056(7) 0.0012(7)
C50 0.0334(12) 0.0304(11) 0.0235(10) 0.0098(8) 0.0025(9) 0.0002(9)
B1 0.074(2) 0.0612(19) 0.079(2) -0.0105(18) 0.0223(18) -0.0370(18)

loop_
_atom_type_symbol
_atom_type_description
_atom_type_scat_dispersion_real
_atom_type_scat_dispersion_imag
_atom_type_scat_source
C C 0.0033 0.0016 'International Tables Vol C Tables 4.2.6.8 and 6.1.1.4'
H H 0.0000 0.0000 'International Tables Vol C Tables 4.2.6.8 and 6.1.1.4'
B B 0.0013 0.0007 'International Tables Vol C Tables 4.2.6.8 and 6.1.1.4'
Co Co 0.3494 0.9721 'International Tables Vol C Tables 4.2.6.8 and 6.1.1.4'
F F 0.0171 0.0103 'International Tables Vol C Tables 4.2.6.8 and 6.1.1.4'
N N 0.0061 0.0033 'International Tables Vol C Tables 4.2.6.8 and 6.1.1.4'
Ni Ni 0.3393 1.1124 'International Tables Vol C Tables 4.2.6.8 and 6.1.1.4'
O O 0.0106 0.0060 'International Tables Vol C Tables 4.2.6.8 and 6.1.1.4'

loop_
_exptl_crystal_face_index_h
_exptl_crystal_face_index_k
_exptl_crystal_face_index_l
_exptl_crystal_face_perp_dist
0 22 23 0.0305
0 3 30 0.0238
0 -28 -17 0.0277
0 -34 -6 0.0276
0 -31 14 0.0269
17 -1 -7 0.1402
0 2 -30 0.0343
0 32 12 0.0360
0 22 -23 0.0399
-17 -2 6 0.1542
12 20 9 0.1027
0 -10 29 0.0177
0 31 -13 0.0364

loop_
_geom_angle_atom_site_label_1
_geom_angle_atom_site_label_2
_geom_angle_atom_site_label_3
_geom_angle
O1 Co1 O2 84.78(5)
O1 Co1 O4 79.70(5)
O1 Co1 N1 77.84(6)
O2 Co1 O4 76.05(5)
O9 Co1 O1 164.35(6)
O9 Co1 O2 99.91(6)
O9 Co1 O4 86.91(6)
O9 Co1 N1 96.42(7)
O13 Co1 O1 93.25(6)
O13 Co1 O2 90.80(6)
O13 Co1 O4 165.51(6)
O13 Co1 O9 101.56(6)
O13 Co1 N1 92.02(7)
N1 Co1 O2 162.51(6)
N1 Co1 O4 98.75(6)
O1 Co2 O3 75.84(5)
O2 Co2 O1 84.77(5)
O2 Co2 O3 79.20(5)
O2 Co2 N3 76.91(6)
O11 Co2 O1 101.89(6)
O11 Co2 O2 163.90(6)
O11 Co2 O3 88.16(6)
O11 Co2 O14 100.79(6)
O11 Co2 N3 94.97(7)
O14 Co2 O1 92.57(6)
O14 Co2 O2 93.46(6)
O14 Co2 O3 166.70(6)
O14 Co2 N3 92.08(6)
N3 Co2 O1 161.33(6)
N3 Co2 O3 96.97(6)
O1 Co3 O4 80.88(5)
O1 Co3 N7 108.25(6)
O3 Co3 O1 79.59(5)
O3 Co3 O4 83.70(5)
O3 Co3 N2 107.27(6)
O3 Co3 N5 78.14(6)
O3 Co3 N7 157.70(6)
N2 Co3 O1 78.28(6)
N2 Co3 O4 154.10(6)
N2 Co3 N5 98.07(7)
N2 Co3 N7 94.86(7)
N5 Co3 O1 155.19(6)
N5 Co3 O4 107.25(6)
N5 Co3 N7 96.47(7)
N7 Co3 O4 77.23(6)
O2 Co4 O3 80.09(5)
O2 Co4 N6 108.17(6)
O4 Co4 O2 80.24(5)
O4 Co4 O3 83.69(5)
O4 Co4 N4 106.08(7)
O4 Co4 N6 157.00(6)
O4 Co4 N8 78.51(6)
N4 Co4 O2 77.96(6)
N4 Co4 O3 153.94(7)
N4 Co4 N6 96.70(7)
N4 Co4 N8 97.14(7)
N6 Co4 O3 77.00(6)
N8 Co4 O2 155.90(6)
N8 Co4 O3 108.58(6)
N8 Co4 N6 95.80(7)
O1 Ni1 O2 84.78(5)
O1 Ni1 O4 79.70(5)
O1 Ni1 N1 77.84(6)
O2 Ni1 O4 76.05(5)
O9 Ni1 O1 164.35(6)
O9 Ni1 O2 99.91(6)
O9 Ni1 O4 86.91(6)
O9 Ni1 N1 96.42(7)
O13 Ni1 O1 93.25(6)
O13 Ni1 O2 90.80(6)
O13 Ni1 O4 165.51(6)
O13 Ni1 O9 101.56(6)
O13 Ni1 N1 92.02(7)
N1 Ni1 O2 162.51(6)
N1 Ni1 O4 98.75(6)
O1 Ni2 O3 75.84(5)
O2 Ni2 O1 84.77(5)
O2 Ni2 O3 79.20(5)
O2 Ni2 N3 76.91(6)
O11 Ni2 O1 101.89(6)
O11 Ni2 O2 163.90(6)
O11 Ni2 O3 88.16(6)
O11 Ni2 O14 100.79(6)
O11 Ni2 N3 94.97(7)
O14 Ni2 O1 92.57(6)
O14 Ni2 O2 93.46(6)
O14 Ni2 O3 166.70(6)
O14 Ni2 N3 92.08(6)
N3 Ni2 O1 161.33(6)
N3 Ni2 O3 96.97(6)
O1 Ni3 O4 80.88(5)
O1 Ni3 N7 108.25(6)
O3 Ni3 O1 79.59(5)
O3 Ni3 O4 83.70(5)
O3 Ni3 N2 107.27(6)
O3 Ni3 N5 78.14(6)
O3 Ni3 N7 157.70(6)
N2 Ni3 O1 78.28(6)
N2 Ni3 O4 154.10(6)
N2 Ni3 N5 98.07(7)
N2 Ni3 N7 94.86(7)
N5 Ni3 O1 155.19(6)
N5 Ni3 O4 107.25(6)
N5 Ni3 N7 96.47(7)
N7 Ni3 O4 77.23(6)
O2 Ni4 O3 80.09(5)
O2 Ni4 N6 108.17(6)
O4 Ni4 O2 80.24(5)
O4 Ni4 O3 83.69(5)
O4 Ni4 N4 106.08(7)
O4 Ni4 N6 157.00(6)
O4 Ni4 N8 78.51(6)
N4 Ni4 O2 77.96(6)
N4 Ni4 O3 153.94(7)
N4 Ni4 N6 96.70(7)
N4 Ni4 N8 97.14(7)
N6 Ni4 O3 77.00(6)
N8 Ni4 O2 155.90(6)
N8 Ni4 O3 108.58(6)
N8 Ni4 N6 95.80(7)
Co1 O1 Co2 91.87(5)
Co1 O1 Co3 102.07(6)
Co3 O1 Co2 102.78(6)
Ni1 O1 Ni2 91.87(5)
Ni1 O1 Ni3 102.07(6)
Ni3 O1 Ni2 102.78(6)
C6 O1 Co1 115.13(11)
C6 O1 Co2 130.78(12)
C6 O1 Co3 109.91(11)
C6 O1 Ni1 115.13(11)
C6 O1 Ni2 130.78(12)
C6 O1 Ni3 109.91(11)
Co2 O2 Co1 91.41(5)
Co2 O2 Co4 102.51(6)
Co4 O2 Co1 102.22(6)
Ni2 O2 Ni1 91.41(5)
Ni2 O2 Ni4 102.51(6)
Ni4 O2 Ni1 102.22(6)
C17 O2 Co1 131.37(12)
C17 O2 Co2 115.72(12)
C17 O2 Co4 109.37(11)
C17 O2 Ni1 131.37(12)
C17 O2 Ni2 115.72(12)
C17 O2 Ni4 109.37(11)
Co3 O3 Co2 101.70(5)
Co3 O3 Co4 94.24(5)
Co4 O3 Co2 97.47(5)
Ni3 O3 Ni2 101.70(5)
Ni3 O3 Ni4 94.24(5)
Ni4 O3 Ni2 97.47(5)
C28 O3 Co2 129.48(12)
C28 O3 Co3 116.43(11)
C28 O3 Co4 110.63(11)
C28 O3 Ni2 129.48(12)
C28 O3 Ni3 116.43(11)
C28 O3 Ni4 110.63(11)
Co3 O4 Co1 96.53(6)
Co4 O4 Co1 101.40(6)
Co4 O4 Co3 94.57(6)
Ni3 O4 Ni1 96.53(6)
Ni4 O4 Ni1 101.40(6)
Ni4 O4 Ni3 94.57(6)
C39 O4 Co1 130.71(11)
C39 O4 Co3 109.70(11)
C39 O4 Co4 116.58(11)
C39 O4 Ni1 130.71(11)
C39 O4 Ni3 109.70(11)
C39 O4 Ni4 116.58(11)
C6 O5 H5 109.5
C17 O6 H6 109.5
C28 O7 H7 109.5
C39 O8 H8 109.5
C45 O9 Co1 130.94(15)
C45 O9 Ni1 130.94(15)
C47 O11 Co2 133.74(14)
C47 O11 Ni2 133.74(14)
C49 O13 Co1 128.44(13)
C49 O13 Ni1 128.44(13)
C49 O14 Co2 125.48(14)
C49 O14 Ni2 125.48(14)
H15A O15 H15B 104.8
H19A O19 H19B 104.3
H24A O24 H24B 104.3
C1 N1 Co1 126.22(17)
C1 N1 Ni1 126.22(17)
C5 N1 Co1 115.43(14)
C5 N1 Ni1 115.43(14)
C5 N1 C1 118.3(2)
C7 N2 Co3 113.35(14)
C7 N2 Ni3 113.35(14)
C7 N2 C11 119.1(2)
C11 N2 Co3 127.56(16)
C11 N2 Ni3 127.56(16)
C12 N3 Co2 126.09(15)
C12 N3 Ni2 126.09(15)
C12 N3 C16 118.63(18)
C16 N3 Co2 115.26(13)
C16 N3 Ni2 115.26(13)
C18 N4 Co4 113.26(14)
C18 N4 Ni4 113.26(14)
C18 N4 C22 118.87(19)
C22 N4 Co4 127.83(16)
C22 N4 Ni4 127.83(16)
C23 N5 Co3 126.10(15)
C23 N5 Ni3 126.10(15)
C23 N5 C27 118.59(18)
C27 N5 Co3 115.21(13)
C27 N5 Ni3 115.21(13)
C29 N6 Co4 114.28(13)
C29 N6 Ni4 114.28(13)
C33 N6 Co4 127.50(15)
C33 N6 Ni4 127.50(15)
C33 N6 C29 118.21(18)
C34 N7 Co3 127.32(16)
C34 N7 Ni3 127.32(16)
C34 N7 C38 118.64(18)
C38 N7 Co3 113.84(13)
C38 N7 Ni3 113.84(13)
C40 N8 Co4 115.27(13)
C40 N8 Ni4 115.27(13)
C44 N8 Co4 125.97(15)
C44 N8 Ni4 125.97(15)
C44 N8 C40 118.70(19)
N1 C1 H1 114.4(19)
N1 C1 C2 122.8(3)
C2 C1 H1 123(2)
C1 C2 H2 120.6
C3 C2 C1 118.8(2)
C3 C2 H2 120.6
C2 C3 H3 120.5
C2 C3 C4 119.1(2)
C4 C3 H3 120.5
C3 C4 H4 120.6
C5 C4 C3 118.7(2)
C5 C4 H4 120.6
N1 C5 C4 122.2(2)
N1 C5 C6 115.13(17)
C4 C5 C6 122.6(2)
O1 C6 O5 113.85(16)
O1 C6 C5 108.27(16)
O1 C6 C7 107.45(15)
O5 C6 C5 104.75(15)
O5 C6 C7 109.35(17)
C5 C6 C7 113.29(17)
N2 C7 C6 115.95(17)
N2 C7 C8 121.6(2)
C8 C7 C6 122.4(2)
C7 C8 H8A 120.6
C7 C8 C9 118.8(2)
C9 C8 H8A 120.6
C8 C9 H9 120.3
C10 C9 C8 119.4(2)
C10 C9 H9 120.3
C9 C10 H10 120.7
C11 C10 C9 118.5(2)
C11 C10 H10 120.7
N2 C11 C10 122.5(2)
N2 C11 H11 118.7
C10 C11 H11 118.7
N3 C12 H12 118.6
N3 C12 C13 122.9(2)
C13 C12 H12 118.6
C12 C13 H13 120.8
C12 C13 C14 118.5(2)
C14 C13 H13 120.8
C13 C14 H14 120.4
C13 C14 C15 119.2(2)
C15 C14 H14 120.4
C14 C15 H15 120.6
C16 C15 C14 118.9(2)
C16 C15 H15 120.6
N3 C16 C15 121.95(19)
N3 C16 C17 114.91(17)
C15 C16 C17 123.14(19)
O2 C17 O6 113.40(15)
O2 C17 C16 108.34(16)
O2 C17 C18 107.65(16)
O6 C17 C16 105.12(16)
O6 C17 C18 108.74(16)
C16 C17 C18 113.72(16)
N4 C18 C17 115.53(17)
N4 C18 C19 121.7(2)
C19 C18 C17 122.6(2)
C18 C19 H19 120.6
C18 C19 C20 118.8(2)
C20 C19 H19 120.6
C19 C20 H20 120.5
C21 C20 C19 119.1(2)
C21 C20 H20 120.5
C20 C21 H21 120.4
C22 C21 C20 119.2(2)
C22 C21 H21 120.4
N4 C22 C21 122.3(2)
N4 C22 H22 118.8
C21 C22 H22 118.8
N5 C23 H23 118.8
N5 C23 C24 122.5(2)
C24 C23 H23 118.8
C23 C24 H24 120.6
C25 C24 C23 118.8(2)
C25 C24 H24 120.6
C24 C25 H25 118(2)
C24 C25 C26 119.1(2)
C26 C25 H25 123(2)
C25 C26 H26 120.5
C25 C26 C27 119.1(2)
C27 C26 H26 120.5
N5 C27 C26 121.98(19)
N5 C27 C28 115.56(16)
C26 C27 C28 122.42(18)
O3 C28 O7 112.28(15)
O3 C28 C27 109.39(15)
O3 C28 C29 108.37(15)
O7 C28 C27 105.62(15)
O7 C28 C29 109.98(15)
C29 C28 C27 111.22(15)
N6 C29 C28 115.47(16)
N6 C29 C30 122.22(18)
C30 C29 C28 122.31(18)
C29 C30 H30 120.6
C31 C30 C29 118.7(2)
C31 C30 H30 120.6
C30 C31 H31 120.3
C32 C31 C30 119.4(2)
C32 C31 H31 120.3
C31 C32 H32 120.7
C31 C32 C33 118.6(2)
C33 C32 H32 120.7
N6 C33 C32 122.8(2)
N6 C33 H33 118.6
C32 C33 H33 118.6
N7 C34 H34 118.7
N7 C34 C35 122.5(2)
C35 C34 H34 118.7
C34 C35 H35 120.7
C36 C35 C34 118.5(2)
C36 C35 H35 120.7
C35 C36 H36 120.2
C35 C36 C37 119.5(2)
C37 C36 H36 120.2
C36 C37 H37 120.6
C38 C37 C36 118.8(2)
C38 C37 H37 120.6
N7 C38 C37 122.0(2)
N7 C38 C39 114.88(17)
C37 C38 C39 123.2(2)
O4 C39 O8 112.07(16)
O4 C39 C38 108.26(16)
O4 C39 C40 109.24(15)
O8 C39 C38 109.93(16)
O8 C39 C40 105.00(16)
C38 C39 C40 112.37(16)
N8 C40 C39 114.78(18)
N8 C40 C41 121.83(19)
C41 C40 C39 123.33(19)
C40 C41 H41 120.5
C42 C41 C40 118.9(2)
C42 C41 H41 120.5
C41 C42 H42 120.2
C41 C42 C43 119.6(2)
C43 C42 H42 120.2
C42 C43 H43 120.8
C44 C43 C42 118.3(2)
C44 C43 H43 120.8
N8 C44 C43 122.7(2)
N8 C44 H44 118.7
C43 C44 H44 118.7
O9 C45 C46 117.0(2)
O10 C45 O9 123.7(2)
O10 C45 C46 119.4(2)
C45 C46 H46A 109.5
C45 C46 H46B 109.5
C45 C46 H46C 109.5
H46A C46 H46B 109.5
H46A C46 H46C 109.5
H46B C46 H46C 109.5
O11 C47 C48 115.9(2)
O12 C47 O11 124.3(2)
O12 C47 C48 119.8(2)
C47 C48 H48A 109.5
C47 C48 H48B 109.5
C47 C48 H48C 109.5
H48A C48 H48B 109.5
H48A C48 H48C 109.5
H48B C48 H48C 109.5
O13 C49 O14 126.55(19)
O13 C49 C50 116.29(19)
O14 C49 C50 117.2(2)
C49 C50 H50A 109.5
C49 C50 H50B 109.5
C49 C50 H50C 109.5
H50A C50 H50B 109.5
H50A C50 H50C 109.5
H50B C50 H50C 109.5
F1A B1 F3A 106.9(3)
F1B B1 F2B 113.0(3)
F1B B1 F3B 107.5(4)
F1B B1 F4B 106.6(2)
F2A B1 F1A 109.8(3)
F2A B1 F3A 109.3(3)
F2B B1 F4B 108.2(3)
F3B B1 F2B 108.3(3)
F3B B1 F4B 113.3(3)
F4A B1 F1A 112.4(4)
F4A B1 F2A 108.2(3)
F4A B1 F3A 110.26(19)

loop_
_geom_bond_atom_site_label_1
_geom_bond_atom_site_label_2
_geom_bond_distance
Co1 O1 2.0512(14)
Co1 O2 2.1214(13)
Co1 O4 2.1932(14)
Co1 O9 2.0409(16)
Co1 O13 2.0145(15)
Co1 N1 2.0847(18)
Co2 O1 2.1136(14)
Co2 O2 2.0598(14)
Co2 O3 2.1833(13)
Co2 O11 2.0271(15)
Co2 O14 2.0301(15)
Co2 N3 2.1090(17)
Co3 O1 2.0826(14)
Co3 O3 2.0436(13)
Co3 O4 2.1134(14)
Co3 N2 2.0504(18)
Co3 N5 2.0822(17)
Co3 N7 2.0971(18)
Co4 O2 2.0871(14)
Co4 O3 2.1191(14)
Co4 O4 2.0381(14)
Co4 N4 2.0503(18)
Co4 N6 2.0908(17)
Co4 N8 2.0832(18)
Ni1 O1 2.0512(14)
Ni1 O2 2.1214(13)
Ni1 O4 2.1932(14)
Ni1 O9 2.0409(16)
Ni1 O13 2.0145(15)
Ni1 N1 2.0847(18)
Ni2 O1 2.1136(14)
Ni2 O2 2.0598(14)
Ni2 O3 2.1833(13)
Ni2 O11 2.0271(15)
Ni2 O14 2.0301(15)
Ni2 N3 2.1090(17)
Ni3 O1 2.0826(14)
Ni3 O3 2.0436(13)
Ni3 O4 2.1134(14)
Ni3 N2 2.0504(18)
Ni3 N5 2.0822(17)
Ni3 N7 2.0971(18)
Ni4 O2 2.0871(14)
Ni4 O3 2.1191(14)
Ni4 O4 2.0381(14)
Ni4 N4 2.0503(18)
Ni4 N6 2.0908(17)
Ni4 N8 2.0832(18)
F1A B1 1.3757(16)
F1B B1 1.3687(16)
F2A B1 1.3726(16)
F2B B1 1.3754(16)
F3A B1 1.3759(16)
F3B B1 1.3700(16)
F4A B1 1.3699(16)
F4B B1 1.3768(16)
O1 C6 1.398(2)
O2 C17 1.388(2)
O3 C28 1.386(2)
O4 C39 1.383(2)
O5 H5 0.8200
O5 C6 1.403(2)
O6 H6 0.8200
O6 C17 1.409(2)
O7 H7 0.8200
O7 C28 1.414(2)
O8 H8 0.8200
O8 C39 1.422(2)
O9 C45 1.278(3)
O10 C45 1.256(3)
O11 C47 1.284(3)
O12 C47 1.240(3)
O13 C49 1.260(3)
O14 C49 1.272(3)
O15 H15A 0.8475
O15 H15B 0.8483
O19 H19A 0.8536
O19 H19B 0.8498
O24 H24A 0.8499
O24 H24B 0.8530
N1 C1 1.345(3)
N1 C5 1.341(3)
N2 C7 1.342(3)
N2 C11 1.345(3)
N3 C12 1.339(3)
N3 C16 1.348(3)
N4 C18 1.345(3)
N4 C22 1.346(3)
N5 C23 1.341(3)
N5 C27 1.343(3)
N6 C29 1.347(3)
N6 C33 1.347(3)
N7 C34 1.343(3)
N7 C38 1.347(3)
N8 C40 1.348(3)
N8 C44 1.347(3)
C1 H1 0.87(3)
C1 C2 1.381(4)
C2 H2 0.9300
C2 C3 1.376(4)
C3 H3 0.9300
C3 C4 1.394(4)
C4 H4 0.9300
C4 C5 1.386(3)
C5 C6 1.541(3)
C6 C7 1.546(3)
C7 C8 1.385(3)
C8 H8A 0.9300
C8 C9 1.390(4)
C9 H9 0.9300
C9 C10 1.384(4)
C10 H10 0.9300
C10 C11 1.375(4)
C11 H11 0.9300
C12 H12 0.9300
C12 C13 1.382(3)
C13 H13 0.9300
C13 C14 1.384(4)
C14 H14 0.9300
C14 C15 1.391(3)
C15 H15 0.9300
C15 C16 1.384(3)
C16 C17 1.537(3)
C17 C18 1.541(3)
C18 C19 1.390(3)
C19 H19 0.9300
C19 C20 1.391(4)
C20 H20 0.9300
C20 C21 1.378(4)
C21 H21 0.9300
C21 C22 1.375(4)
C22 H22 0.9300
C23 H23 0.9300
C23 C24 1.386(3)
C24 H24 0.9300
C24 C25 1.382(4)
C25 H25 0.94(3)
C25 C26 1.382(3)
C26 H26 0.9300
C26 C27 1.390(3)
C27 C28 1.537(3)
C28 C29 1.529(3)
C29 C30 1.389(3)
C30 H30 0.9300
C30 C31 1.387(3)
C31 H31 0.9300
C31 C32 1.381(4)
C32 H32 0.9300
C32 C33 1.382(3)
C33 H33 0.9300
C34 H34 0.9300
C34 C35 1.392(3)
C35 H35 0.9300
C35 C36 1.373(4)
C36 H36 0.9300
C36 C37 1.391(3)
C37 H37 0.9300
C37 C38 1.386(3)
C38 C39 1.530(3)
C39 C40 1.543(3)
C40 C41 1.387(3)
C41 H41 0.9300
C41 C42 1.386(3)
C42 H42 0.9300
C42 C43 1.387(4)
C43 H43 0.9300
C43 C44 1.383(3)
C44 H44 0.9300
C45 C46 1.494(4)
C46 H46A 0.9600
C46 H46B 0.9600
C46 H46C 0.9600
C47 C48 1.504(3)
C48 H48A 0.9600
C48 H48B 0.9600
C48 H48C 0.9600
C49 C50 1.502(3)
C50 H50A 0.9600
C50 H50B 0.9600
C50 H50C 0.9600

loop_
_geom_hbond_atom_site_label_D
_geom_hbond_atom_site_label_H
_geom_hbond_atom_site_label_A
_geom_hbond_distance_DH
_geom_hbond_distance_HA
_geom_hbond_distance_DA
_geom_hbond_angle_DHA
_geom_hbond_publ_flag
O15 H15B O16 0.85 2.06 2.885(4) 164.1 yes

loop_
_geom_torsion_atom_site_label_1
_geom_torsion_atom_site_label_2
_geom_torsion_atom_site_label_3
_geom_torsion_atom_site_label_4
_geom_torsion
Co1 O1 C6 O5 -84.35(17)
Co1 O1 C6 C5 31.71(19)
Co1 O1 C6 C7 154.40(12)
Co1 O2 C17 O6 34.3(2)
Co1 O2 C17 C16 150.61(13)
Co1 O2 C17 C18 -86.01(18)
Co1 O4 C39 O8 46.8(2)
Co1 O4 C39 C38 -74.58(19)
Co1 O4 C39 C40 162.76(12)
Co1 O9 C45 O10 -3.2(3)
Co1 O9 C45 C46 177.0(2)
Co1 O13 C49 O14 -5.9(3)
Co1 O13 C49 C50 173.85(15)
Co1 N1 C1 C2 -179.12(19)
Co1 N1 C5 C4 -179.82(17)
Co1 N1 C5 C6 3.1(2)
Co2 O1 C6 O5 32.5(2)
Co2 O1 C6 C5 148.60(13)
Co2 O1 C6 C7 -88.70(18)
Co2 O2 C17 O6 -83.10(17)
Co2 O2 C17 C16 33.19(18)
Co2 O2 C17 C18 156.57(12)
Co2 O3 C28 O7 42.9(2)
Co2 O3 C28 C27 159.80(12)
Co2 O3 C28 C29 -78.79(18)
Co2 O11 C47 O12 -7.0(3)
Co2 O11 C47 C48 171.46(19)
Co2 O14 C49 O13 8.6(3)
Co2 O14 C49 C50 -171.20(14)
Co2 N3 C12 C13 177.08(19)
Co2 N3 C16 C15 -178.01(17)
Co2 N3 C16 C17 2.9(2)
Co3 O1 C6 O5 161.10(13)
Co3 O1 C6 C5 -82.85(15)
Co3 O1 C6 C7 39.85(18)
Co3 O3 C28 O7 -91.78(16)
Co3 O3 C28 C27 25.13(18)
Co3 O3 C28 C29 146.54(12)
Co3 O4 C39 O8 164.71(12)
Co3 O4 C39 C38 43.30(16)
Co3 O4 C39 C40 -79.36(16)
Co3 N2 C7 C6 -4.8(2)
Co3 N2 C7 C8 177.92(18)
Co3 N2 C11 C10 -177.6(2)
Co3 N5 C23 C24 -176.0(2)
Co3 N5 C27 C26 176.70(16)
Co3 N5 C27 C28 -1.1(2)
Co3 N7 C34 C35 173.63(18)
Co3 N7 C38 C37 -174.31(17)
Co3 N7 C38 C39 4.4(2)
Co4 O2 C17 O6 161.81(13)
Co4 O2 C17 C16 -81.91(15)
Co4 O2 C17 C18 41.47(16)
Co4 O3 C28 O7 162.24(12)
Co4 O3 C28 C27 -80.85(15)
Co4 O3 C28 C29 40.56(17)
Co4 O4 C39 O8 -89.40(16)
Co4 O4 C39 C38 149.19(12)
Co4 O4 C39 C40 26.53(19)
Co4 N4 C18 C17 -4.5(2)
Co4 N4 C18 C19 -179.90(17)
Co4 N4 C22 C21 178.1(2)
Co4 N6 C29 C28 1.4(2)
Co4 N6 C29 C30 -178.45(16)
Co4 N6 C33 C32 177.93(18)
Co4 N8 C40 C39 7.1(2)
Co4 N8 C40 C41 -175.77(17)
Co4 N8 C44 C43 175.53(19)
Ni1 O1 C6 O5 -84.35(17)
Ni1 O1 C6 C5 31.71(19)
Ni1 O1 C6 C7 154.40(12)
Ni1 O2 C17 O6 34.3(2)
Ni1 O2 C17 C16 150.61(13)
Ni1 O2 C17 C18 -86.01(18)
Ni1 O4 C39 O8 46.8(2)
Ni1 O4 C39 C38 -74.58(19)
Ni1 O4 C39 C40 162.76(12)
Ni1 O9 C45 O10 -3.2(3)
Ni1 O9 C45 C46 177.0(2)
Ni1 O13 C49 O14 -5.9(3)
Ni1 O13 C49 C50 173.85(15)
Ni1 N1 C1 C2 -179.12(19)
Ni1 N1 C5 C4 -179.82(17)
Ni1 N1 C5 C6 3.1(2)
Ni2 O1 C6 O5 32.5(2)
Ni2 O1 C6 C5 148.60(13)
Ni2 O1 C6 C7 -88.70(18)
Ni2 O2 C17 O6 -83.10(17)
Ni2 O2 C17 C16 33.19(18)
Ni2 O2 C17 C18 156.57(12)
Ni2 O3 C28 O7 42.9(2)
Ni2 O3 C28 C27 159.80(12)
Ni2 O3 C28 C29 -78.79(18)
Ni2 O11 C47 O12 -7.0(3)
Ni2 O11 C47 C48 171.46(19)
Ni2 O14 C49 O13 8.6(3)
Ni2 O14 C49 C50 -171.20(14)
Ni2 N3 C12 C13 177.08(19)
Ni2 N3 C16 C15 -178.01(17)
Ni2 N3 C16 C17 2.9(2)
Ni3 O1 C6 O5 161.10(13)
Ni3 O1 C6 C5 -82.85(15)
Ni3 O1 C6 C7 39.85(18)
Ni3 O3 C28 O7 -91.78(16)
Ni3 O3 C28 C27 25.13(18)
Ni3 O3 C28 C29 146.54(12)
Ni3 O4 C39 O8 164.71(12)
Ni3 O4 C39 C38 43.30(16)
Ni3 O4 C39 C40 -79.36(16)
Ni3 N2 C7 C6 -4.8(2)
Ni3 N2 C7 C8 177.92(18)
Ni3 N2 C11 C10 -177.6(2)
Ni3 N5 C23 C24 -176.0(2)
Ni3 N5 C27 C26 176.70(16)
Ni3 N5 C27 C28 -1.1(2)
Ni3 N7 C34 C35 173.63(18)
Ni3 N7 C38 C37 -174.31(17)
Ni3 N7 C38 C39 4.4(2)
Ni4 O2 C17 O6 161.81(13)
Ni4 O2 C17 C16 -81.91(15)
Ni4 O2 C17 C18 41.47(16)
Ni4 O3 C28 O7 162.24(12)
Ni4 O3 C28 C27 -80.85(15)
Ni4 O3 C28 C29 40.56(17)
Ni4 O4 C39 O8 -89.40(16)
Ni4 O4 C39 C38 149.19(12)
Ni4 O4 C39 C40 26.53(19)
Ni4 N4 C18 C17 -4.5(2)
Ni4 N4 C18 C19 -179.90(17)
Ni4 N4 C22 C21 178.1(2)
Ni4 N6 C29 C28 1.4(2)
Ni4 N6 C29 C30 -178.45(16)
Ni4 N6 C33 C32 177.93(18)
Ni4 N8 C40 C39 7.1(2)
Ni4 N8 C40 C41 -175.77(17)
Ni4 N8 C44 C43 175.53(19)
O1 C6 C7 N2 -23.8(2)
O1 C6 C7 C8 153.5(2)
O2 C17 C18 N4 -25.1(2)
O2 C17 C18 C19 150.2(2)
O3 C28 C29 N6 -28.2(2)
O3 C28 C29 C30 151.59(18)
O4 C39 C40 N8 -21.5(2)
O4 C39 C40 C41 161.4(2)
O5 C6 C7 N2 -147.81(18)
O5 C6 C7 C8 29.5(3)
O6 C17 C18 N4 -148.35(17)
O6 C17 C18 C19 27.0(3)
O7 C28 C29 N6 -151.29(17)
O7 C28 C29 C30 28.5(2)
O8 C39 C40 N8 98.9(2)
O8 C39 C40 C41 -78.2(2)
N1 C1 C2 C3 -1.1(4)
N1 C5 C6 O1 -22.3(2)
N1 C5 C6 O5 99.6(2)
N1 C5 C6 C7 -141.33(19)
N2 C7 C8 C9 -0.2(4)
N3 C12 C13 C14 0.8(4)
N3 C16 C17 O2 -22.9(2)
N3 C16 C17 O6 98.64(19)
N3 C16 C17 C18 -142.53(18)
N4 C18 C19 C20 1.8(4)
N5 C23 C24 C25 -0.6(4)
N5 C27 C28 O3 -15.2(2)
N5 C27 C28 O7 105.80(18)
N5 C27 C28 C29 -134.92(18)
N6 C29 C30 C31 0.1(3)
N7 C34 C35 C36 0.5(4)
N7 C38 C39 O4 -32.2(2)
N7 C38 C39 O8 -154.92(17)
N7 C38 C39 C40 88.5(2)
N8 C40 C41 C42 -0.2(4)
C1 N1 C5 C4 1.1(3)
C1 N1 C5 C6 -176.04(19)
C1 C2 C3 C4 1.3(4)
C2 C3 C4 C5 -0.4(4)
C3 C4 C5 N1 -0.8(4)
C3 C4 C5 C6 176.1(2)
C4 C5 C6 O1 160.6(2)
C4 C5 C6 O5 -77.5(2)
C4 C5 C6 C7 41.6(3)
C5 N1 C1 C2 -0.1(4)
C5 C6 C7 N2 95.8(2)
C5 C6 C7 C8 -86.9(3)
C6 C7 C8 C9 -177.4(2)
C7 N2 C11 C10 0.2(4)
C7 C8 C9 C10 0.5(4)
C8 C9 C10 C11 -0.5(5)
C9 C10 C11 N2 0.2(4)
C11 N2 C7 C6 177.2(2)
C11 N2 C7 C8 -0.1(3)
C12 N3 C16 C15 0.6(3)
C12 N3 C16 C17 -178.52(19)
C12 C13 C14 C15 0.5(4)
C13 C14 C15 C16 -1.2(4)
C14 C15 C16 N3 0.7(4)
C14 C15 C16 C17 179.7(2)
C15 C16 C17 O2 158.0(2)
C15 C16 C17 O6 -80.4(2)
C15 C16 C17 C18 38.4(3)
C16 N3 C12 C13 -1.3(3)
C16 C17 C18 N4 94.9(2)
C16 C17 C18 C19 -89.8(2)
C17 C18 C19 C20 -173.2(2)
C18 N4 C22 C21 0.6(4)
C18 C19 C20 C21 -0.1(4)
C19 C20 C21 C22 -1.2(5)
C20 C21 C22 N4 1.0(5)
C22 N4 C18 C17 173.3(2)
C22 N4 C18 C19 -2.1(3)
C23 N5 C27 C26 0.1(3)
C23 N5 C27 C28 -177.69(19)
C23 C24 C25 C26 0.7(4)
C24 C25 C26 C27 -0.5(4)
C25 C26 C27 N5 0.0(3)
C25 C26 C27 C28 177.7(2)
C26 C27 C28 O3 166.99(18)
C26 C27 C28 O7 -72.0(2)
C26 C27 C28 C29 47.3(2)
C27 N5 C23 C24 0.2(4)
C27 C28 C29 N6 92.1(2)
C27 C28 C29 C30 -88.1(2)
C28 C29 C30 C31 -179.71(19)
C29 N6 C33 C32 -0.9(3)
C29 C30 C31 C32 -0.4(3)
C30 C31 C32 C33 0.1(4)
C31 C32 C33 N6 0.6(4)
C33 N6 C29 C28 -179.63(18)
C33 N6 C29 C30 0.6(3)
C34 N7 C38 C37 0.9(3)
C34 N7 C38 C39 179.63(18)
C34 C35 C36 C37 -0.1(4)
C35 C36 C37 C38 0.1(4)
C36 C37 C38 N7 -0.5(3)
C36 C37 C38 C39 -179.2(2)
C37 C38 C39 O4 146.5(2)
C37 C38 C39 O8 23.8(3)
C37 C38 C39 C40 -92.8(2)
C38 N7 C34 C35 -0.9(3)
C38 C39 C40 N8 -141.66(18)
C38 C39 C40 C41 41.3(3)
C39 C40 C41 C42 176.7(2)
C40 N8 C44 C43 -1.5(3)
C40 C41 C42 C43 -1.3(4)
C41 C42 C43 C44 1.4(4)
C42 C43 C44 N8 0.0(4)
C44 N8 C40 C39 -175.51(19)
C44 N8 C40 C41 1.6(3)

loop_
_exptl_oxdiff_crystal_face_indexfrac_h
_exptl_oxdiff_crystal_face_indexfrac_k
_exptl_oxdiff_crystal_face_indexfrac_l
_exptl_oxdiff_crystal_face_x
_exptl_oxdiff_crystal_face_y
_exptl_oxdiff_crystal_face_z
0.0010 21.9946 22.9951 -0.9923 0.0165 -0.1180
0.0008 2.9987 29.9928 -0.7720 -0.2387 -0.6089
-0.0010 -27.9934 -16.9968 0.9720 -0.1311 -0.1206
-0.0008 -33.9923 -5.9996 0.8333 -0.2905 -0.4696
-0.0002 -30.9934 13.9956 0.2983 -0.4395 -0.8579
16.9976 -1.0004 -6.9992 -0.0287 -0.9065 0.4393
-0.0007 2.0002 -29.9927 0.6703 0.2894 0.6975
0.0009 31.9926 11.9981 -0.9348 0.2164 0.3018
-0.0002 21.9956 -22.9937 0.0979 0.4291 0.8972
-16.9977 -1.9989 5.9994 0.1134 0.8851 -0.4704
11.9991 19.9948 8.9978 -0.7715 -0.5553 0.3691
0.0006 -9.9984 28.9926 -0.4840 -0.3614 -0.8171
0.0003 30.9934 -12.9958 -0.3220 0.4305 0.8358
